data_7156940
loop_
_publ_author_name
'Houston, Sevan D.'
'Fahrenhorst-Jones, Tyler'
'Xing, Hui'
'Chalmers, Benjamin A.'
'Sykes, Melissa L.'
'Stok, Jeanette E.'
'Farfan Soto, Clementina'
'Burns, Jed M.'
'Bernhardt, Paul V.'
'De Voss, James J.'
'Boyle, Glen M.'
'Smith, Maree T.'
'Tsanaktsidis, John'
'Savage, G. Paul'
'Avery, Vicky M.'
'Williams, Craig M.'

_publ_section_title
;
 The cubane paradigm in bioactive molecule discovery: further scope,
 limitations and the cyclooctatetraene complement.
;
_journal_issue 28
_journal_name_full 'Organic &amp; biomolecular chemistry'
_journal_page_first 6790
_journal_page_last 6798
_journal_paper_doi 10.1039/c9ob01238a
_journal_volume 17
_journal_year 2019
_chemical_absolute_configuration unk
_chemical_formula_sum 'C24 H27 N O3'
_chemical_formula_weight 377.46
_space_group_IT_number 19
_space_group_name_Hall 'P 2ac 2ab'
_space_group_name_H-M_alt 'P 21 21 21'
_symmetry_cell_setting orthorhombic
_symmetry_Int_Tables_number 19
_symmetry_space_group_name_Hall 'P 2ac 2ab'
_symmetry_space_group_name_H-M 'P 21 21 21'
_atom_sites_solution_hydrogens geom
_audit_conform_dict_location ftp://ftp.iucr.org/pub/cif_core.dic
_audit_conform_dict_name cif_core.dic
_audit_conform_dict_version 2.4.5
_audit_creation_date 2019-03-28T16:32:39-00:00
_audit_creation_method 'WinGX routine CIF_UPDATE'
_audit_update_record
;
2019-03-28 deposited with the CCDC.    2019-06-14 downloaded from the CCDC.
;
_cell_angle_alpha 90
_cell_angle_beta 90
_cell_angle_gamma 90
_cell_formula_units_Z 4
_cell_length_a 9.7132(3)
_cell_length_b 14.1931(5)
_cell_length_c 14.3361(5)
_cell_measurement_reflns_used 2601
_cell_measurement_temperature 190(2)
_cell_measurement_theta_max 61.5
_cell_measurement_theta_min 5.45
_cell_measurement_wavelength 1.54184
_cell_volume 1976.38(12)
_computing_cell_refinement 'CrysalisPro (Agilent Technologies,     )'
_computing_data_collection 'CrysalisPro (Agilent Technologies,     )'
_computing_data_reduction 'CrysalisPro (Agilent Technologies,     )'
_computing_molecular_graphics 'Ortep for Windows (Farrugia, 2012)'
_computing_publication_material 'WinGX publication routines (Farrugia, 2012)'
_computing_structure_refinement 'SHELXL-2018/1 (Sheldrick, 2018)'
_diffrn_ambient_temperature 190(2)
_diffrn_detector 'CCD plate'
_diffrn_detector_area_resol_mean 8.02
_diffrn_measured_fraction_theta_full 0.99
_diffrn_measured_fraction_theta_max 0.99
_diffrn_measurement_device '\k-geometry diffractometer'
_diffrn_measurement_device_type 'Agilent Technologies Xcalibur, EosS2, Gemini ultra'
_diffrn_measurement_method '\w scans'
_diffrn_orient_matrix_UB_11 0.019963
_diffrn_orient_matrix_UB_12 -0.045014
_diffrn_orient_matrix_UB_13 -0.096886
_diffrn_orient_matrix_UB_21 -0.105787
_diffrn_orient_matrix_UB_22 -0.076768
_diffrn_orient_matrix_UB_23 0.024929
_diffrn_orient_matrix_UB_31 -0.116421
_diffrn_orient_matrix_UB_32 0.062084
_diffrn_orient_matrix_UB_33 -0.0394
_diffrn_radiation_monochromator mirror
_diffrn_radiation_probe x-ray
_diffrn_radiation_type CuK\a
_diffrn_radiation_wavelength 1.54184
_diffrn_reflns_av_R_equivalents 0.0325
_diffrn_reflns_av_unetI/netI 0.042
_diffrn_reflns_Laue_measured_fraction_full 0.99
_diffrn_reflns_Laue_measured_fraction_max 0.99
_diffrn_reflns_limit_h_max 6
_diffrn_reflns_limit_h_min -11
_diffrn_reflns_limit_k_max 15
_diffrn_reflns_limit_k_min -13
_diffrn_reflns_limit_l_max 15
_diffrn_reflns_limit_l_min -16
_diffrn_reflns_number 5200
_diffrn_reflns_point_group_measured_fraction_full 0.864
_diffrn_reflns_point_group_measured_fraction_max 0.864
_diffrn_reflns_reduction_process
;
 Scaled and merged with Sortav
 R.H. Blessing, (1987) Cryst. Rev. 1, 3-58
 R.H. Blessing, (1989) J. Appl. Cryst. 22, 396-397
;
_diffrn_reflns_theta_full 61.573
_diffrn_reflns_theta_max 61.573
_diffrn_reflns_theta_min 4.384
_diffrn_source 'fine-focus sealed X-ray tube'
_diffrn_standards_number 0
_exptl_absorpt_coefficient_mu 0.66
_exptl_absorpt_correction_T_max 1
_exptl_absorpt_correction_T_min 0.707
_exptl_absorpt_correction_type multi-scan
_exptl_absorpt_process_details
;
        CrysAlisPro 1.171.38.46 (Rigaku Oxford Diffraction, 2015)
        Empirical absorption correction using spherical harmonics,
        implemented in SCALE3 ABSPACK scaling algorithm.
;
_exptl_crystal_colour 'clear colourless'
_exptl_crystal_density_diffrn 1.269
_exptl_crystal_density_method 'not measured'
_exptl_crystal_description prism
_exptl_crystal_F_000 808
_exptl_crystal_size_max 0.3
_exptl_crystal_size_mid 0.1
_exptl_crystal_size_min 0.1
_refine_diff_density_max 0.138
_refine_diff_density_min -0.216
_refine_diff_density_rms 0.04
_refine_ls_abs_structure_details
;
 Flack x determined using 807 quotients [(I+)-(I-)]/[(I+)+(I-)]
 (Parsons, Flack and Wagner, Acta Cryst. B69 (2013) 249-259).
;
_refine_ls_abs_structure_Flack 0.2(2)
_refine_ls_extinction_method none
_refine_ls_goodness_of_fit_ref 1.069
_refine_ls_hydrogen_treatment constr
_refine_ls_matrix_type full
_refine_ls_number_constraints 0
_refine_ls_number_parameters 258
_refine_ls_number_reflns 2655
_refine_ls_number_restraints 0
_refine_ls_restrained_S_all 1.069
_refine_ls_R_factor_all 0.0415
_refine_ls_R_factor_gt 0.0391
_refine_ls_shift/su_max 0
_refine_ls_shift/su_mean 0
_refine_ls_structure_factor_coef Fsqd
_refine_ls_weighting_details 'w=1/[\s^2^(Fo^2^)+(0.0513P)^2^+0.1414P] where P=(Fo^2^+2Fc^2^)/3'
_refine_ls_weighting_scheme calc
_refine_ls_wR_factor_gt 0.0962
_refine_ls_wR_factor_ref 0.0983
_reflns_Friedel_coverage 0.513
_reflns_Friedel_fraction_full 0.691
_reflns_Friedel_fraction_max 0.691
_reflns_number_gt 2524
_reflns_number_total 2655
_reflns_threshold_expression 'I > 2\s(I)'
_cod_data_source_file c9ob01238a2.cif
_cod_data_source_block shelx_CCDC1
_cod_depositor_comments 'Adding full bibliography for 7156939--7156942.cif.'
_cod_database_code 7156940
_shelx_shelxl_version_number 2018/1

loop_
_symmetry_equiv_pos_as_xyz
'x, y, z'
'-x+1/2, -y, z+1/2'
'x+1/2, -y+1/2, -z'
'-x, y+1/2, -z+1/2'

loop_
_atom_site_label
_atom_site_type_symbol
_atom_site_fract_x
_atom_site_fract_y
_atom_site_fract_z
_atom_site_U_iso_or_equiv
_atom_site_adp_type
_atom_site_occupancy
_atom_site_site_symmetry_order
_atom_site_calc_flag
_atom_site_refinement_flags_posn
_atom_site_refinement_flags_adp
C1 C 0.1180(3) 1.00951(19) -0.1855(2) 0.0349(7) Uani 1 1 d . .
C2 C 0.1999(3) 0.9162(2) -0.2023(3) 0.0492(9) Uani 1 1 d . .
H2 H 0.273699 0.907418 -0.250139 0.059 Uiso 1 1 calc R U
C3 C 0.2201(3) 0.9061(2) -0.0949(3) 0.0516(10) Uani 1 1 d . .
H3 H 0.308857 0.890159 -0.063223 0.062 Uiso 1 1 calc R U
C4 C 0.0853(3) 0.84640(18) -0.08965(18) 0.0285(6) Uani 1 1 d . .
C5 C 0.0011(4) 0.9391(2) -0.0746(2) 0.0426(7) Uani 1 1 d . .
H5 H -0.073582 0.947592 -0.027371 0.051 Uiso 1 1 calc R U
C6 C -0.0168(3) 0.9500(2) -0.1807(2) 0.0421(7) Uani 1 1 d . .
H6 H -0.10512 0.966674 -0.212589 0.051 Uiso 1 1 calc R U
C7 C 0.0649(4) 0.8590(2) -0.1972(2) 0.0417(7) Uani 1 1 d . .
H7 H 0.03793 0.807769 -0.241412 0.05 Uiso 1 1 calc R U
C8 C 0.1355(4) 0.9972(2) -0.0788(2) 0.0509(9) Uani 1 1 d . .
H8 H 0.160945 1.048692 -0.034418 0.061 Uiso 1 1 calc R U
C9 C 0.1262(3) 1.0979(2) -0.2407(2) 0.0385(7) Uani 1 1 d . .
C10 C 0.0529(3) 0.75752(17) -0.03992(18) 0.0269(6) Uani 1 1 d . .
C11 C 0.1341(3) 0.63405(19) 0.06521(18) 0.0276(6) Uani 1 1 d . .
C12 C 0.1437(3) 0.6376(2) 0.16137(19) 0.0313(6) Uani 1 1 d . .
H12 H 0.161788 0.695445 0.192293 0.038 Uiso 1 1 calc R U
C13 C 0.1266(3) 0.5555(2) 0.21160(19) 0.0328(6) Uani 1 1 d . .
H13 H 0.129398 0.558496 0.277769 0.039 Uiso 1 1 calc R U
C14 C 0.1054(3) 0.46838(19) 0.16912(19) 0.0290(6) Uani 1 1 d . .
C15 C 0.0931(3) 0.3802(2) 0.2307(2) 0.0386(7) Uani 1 1 d . .
C16 C 0.0394(3) 0.2976(2) 0.1733(2) 0.0433(8) Uani 1 1 d . .
H16A H 0.050896 0.238774 0.209558 0.052 Uiso 1 1 calc R U
H16B H -0.06028 0.3065 0.161776 0.052 Uiso 1 1 calc R U
C17 C 0.1125(4) 0.2872(2) 0.0807(2) 0.0491(9) Uani 1 1 d . .
H17A H 0.07924 0.229426 0.049217 0.059 Uiso 1 1 calc R U
H17B H 0.212477 0.279715 0.09201 0.059 Uiso 1 1 calc R U
C18 C 0.0893(3) 0.3719(2) 0.0162(2) 0.0389(7) Uani 1 1 d . .
C19 C 0.1018(3) 0.46482(19) 0.07139(19) 0.0294(6) Uani 1 1 d . .
C20 C 0.1119(3) 0.54878(19) 0.02150(18) 0.0303(6) Uani 1 1 d . .
H20 H 0.103156 0.547282 -0.044486 0.036 Uiso 1 1 calc R U
C21 C -0.0057(5) 0.3976(3) 0.3114(2) 0.0657(11) Uani 1 1 d . .
H21A H 0.029721 0.448902 0.350399 0.099 Uiso 1 1 calc R U
H21B H -0.013971 0.340195 0.348879 0.099 Uiso 1 1 calc R U
H21C H -0.096297 0.415055 0.286773 0.099 Uiso 1 1 calc R U
C22 C 0.2363(4) 0.3564(3) 0.2700(3) 0.0751(14) Uani 1 1 d . .
H22A H 0.301484 0.348517 0.218395 0.113 Uiso 1 1 calc R U
H22B H 0.231137 0.297758 0.30594 0.113 Uiso 1 1 calc R U
H22C H 0.267413 0.407645 0.3106 0.113 Uiso 1 1 calc R U
C23 C -0.0533(4) 0.3664(3) -0.0290(3) 0.0588(9) Uani 1 1 d . .
H23A H -0.123984 0.364341 0.019752 0.088 Uiso 1 1 calc R U
H23B H -0.059297 0.309298 -0.067258 0.088 Uiso 1 1 calc R U
H23C H -0.067913 0.421892 -0.068405 0.088 Uiso 1 1 calc R U
C24 C 0.1987(5) 0.3688(3) -0.0603(3) 0.0657(11) Uani 1 1 d . .
H24A H 0.178636 0.417159 -0.107136 0.099 Uiso 1 1 calc R U
H24B H 0.198185 0.30657 -0.089856 0.099 Uiso 1 1 calc R U
H24C H 0.28951 0.380696 -0.032874 0.099 Uiso 1 1 calc R U
N1 N 0.1522(2) 0.71860(15) 0.01251(15) 0.0287(5) Uani 1 1 d . .
H1 H 0.232866 0.746691 0.014562 0.034 Uiso 1 1 calc R U
O1 O -0.06389(18) 0.72189(12) -0.04721(13) 0.0310(4) Uani 1 1 d . .
O2 O 0.1077(3) 1.08139(15) -0.33065(15) 0.0511(6) Uani 1 1 d . .
H2A H 0.10809 1.132643 -0.359947 0.077 Uiso 1 1 calc R U
O3 O 0.1449(3) 1.17479(16) -0.20872(18) 0.0686(8) Uani 1 1 d . .

loop_
_atom_site_aniso_label
_atom_site_aniso_U_11
_atom_site_aniso_U_22
_atom_site_aniso_U_33
_atom_site_aniso_U_23
_atom_site_aniso_U_13
_atom_site_aniso_U_12
C1 0.0351(15) 0.0257(14) 0.0440(16) 0.0070(12) -0.0065(14) -0.0013(12)
C2 0.0463(17) 0.0342(16) 0.067(2) 0.0180(16) 0.0214(18) 0.0086(14)
C3 0.0321(17) 0.0440(18) 0.079(3) 0.0292(18) -0.0204(17) -0.0134(14)
C4 0.0255(13) 0.0258(13) 0.0343(14) 0.0029(11) -0.0040(12) -0.0006(11)
C5 0.0514(18) 0.0261(14) 0.0503(17) 0.0017(13) 0.0154(16) 0.0063(14)
C6 0.0308(14) 0.0348(15) 0.0608(18) 0.0146(15) -0.0118(15) -0.0030(13)
C7 0.0625(19) 0.0290(15) 0.0335(14) 0.0014(12) -0.0005(15) -0.0067(15)
C8 0.076(2) 0.0310(16) 0.0461(17) 0.0025(14) -0.0171(18) -0.0151(17)
C9 0.0347(16) 0.0312(17) 0.0495(18) 0.0064(14) -0.0056(14) -0.0043(13)
C10 0.0260(13) 0.0243(13) 0.0303(13) -0.0058(11) 0.0027(12) -0.0012(12)
C11 0.0222(13) 0.0273(13) 0.0333(13) 0.0042(12) -0.0007(12) 0.0010(12)
C12 0.0308(13) 0.0269(14) 0.0360(14) -0.0038(12) -0.0007(13) 0.0003(12)
C13 0.0337(15) 0.0367(15) 0.0281(13) 0.0003(12) -0.0027(12) 0.0001(13)
C14 0.0221(12) 0.0316(15) 0.0333(13) 0.0053(12) -0.0004(12) -0.0004(11)
C15 0.0398(16) 0.0359(16) 0.0400(16) 0.0125(13) -0.0071(14) -0.0054(13)
C16 0.0500(18) 0.0315(16) 0.0483(17) 0.0091(13) 0.0016(16) -0.0066(14)
C17 0.058(2) 0.0269(15) 0.062(2) 0.0013(14) 0.0061(17) 0.0016(15)
C18 0.0517(17) 0.0267(14) 0.0383(15) -0.0018(12) 0.0041(15) -0.0049(14)
C19 0.0261(13) 0.0277(14) 0.0345(14) 0.0004(12) 0.0028(12) -0.0010(11)
C20 0.0330(14) 0.0299(14) 0.0280(13) 0.0015(11) 0.0006(12) -0.0018(12)
C21 0.096(3) 0.059(2) 0.0423(17) 0.0036(16) 0.017(2) -0.029(2)
C22 0.076(3) 0.055(2) 0.095(3) 0.038(2) -0.046(2) -0.015(2)
C23 0.074(2) 0.0433(18) 0.059(2) -0.0050(17) -0.021(2) -0.0129(19)
C24 0.094(3) 0.0400(18) 0.063(2) -0.0151(18) 0.034(2) -0.010(2)
N1 0.0259(10) 0.0245(11) 0.0357(12) 0.0046(10) -0.0010(10) -0.0017(9)
O1 0.0258(10) 0.0286(9) 0.0387(10) 0.0002(8) 0.0005(8) -0.0025(8)
O2 0.0689(16) 0.0348(11) 0.0495(13) 0.0124(10) -0.0108(12) -0.0047(11)
O3 0.112(2) 0.0292(13) 0.0650(16) 0.0073(11) -0.0141(17) -0.0097(14)

loop_
_atom_type_symbol
_atom_type_description
_atom_type_scat_dispersion_real
_atom_type_scat_dispersion_imag
_atom_type_scat_source
C C 0.0181 0.0091 'International Tables Vol C Tables 4.2.6.8 and 6.1.1.4'
H H 0 0 'International Tables Vol C Tables 4.2.6.8 and 6.1.1.4'
N N 0.0311 0.018 'International Tables Vol C Tables 4.2.6.8 and 6.1.1.4'
O O 0.0492 0.0322 'International Tables Vol C Tables 4.2.6.8 and 6.1.1.4'

loop_
_geom_angle_atom_site_label_1
_geom_angle_atom_site_label_2
_geom_angle_atom_site_label_3
_geom_angle
C9 C1 C8 128.0(3)
C9 C1 C6 121.7(2)
C8 C1 C6 89.3(2)
C9 C1 C2 127.3(3)
C8 C1 C2 90.1(2)
C6 C1 C2 88.6(2)
C7 C2 C3 90.7(2)
C7 C2 C1 90.3(2)
C3 C2 C1 89.4(3)
C8 C3 C2 90.2(2)
C8 C3 C4 90.0(2)
C2 C3 C4 89.5(2)
C10 C4 C3 131.5(2)
C10 C4 C5 122.6(2)
C3 C4 C5 89.4(2)
C10 C4 C7 123.0(2)
C3 C4 C7 89.8(2)
C5 C4 C7 88.5(2)
C6 C5 C8 90.2(2)
C6 C5 C4 90.5(2)
C8 C5 C4 90.1(2)
C7 C6 C5 90.5(2)
C7 C6 C1 90.8(2)
C5 C6 C1 90.1(2)
C6 C7 C2 90.2(2)
C6 C7 C4 90.6(2)
C2 C7 C4 90.0(2)
C5 C8 C1 90.4(2)
C5 C8 C3 90.5(2)
C1 C8 C3 90.3(3)
O3 C9 O2 123.7(3)
O3 C9 C1 125.0(3)
O2 C9 C1 111.3(3)
O1 C10 N1 122.3(2)
O1 C10 C4 119.8(2)
N1 C10 C4 117.9(2)
C20 C11 C12 119.7(3)
C20 C11 N1 121.0(2)
C12 C11 N1 119.3(2)
C13 C12 C11 118.8(3)
C12 C13 C14 122.6(2)
C13 C14 C19 118.2(2)
C13 C14 C15 118.9(2)
C19 C14 C15 122.9(2)
C21 C15 C16 108.6(3)
C21 C15 C14 110.7(3)
C16 C15 C14 110.0(2)
C21 C15 C22 109.1(3)
C16 C15 C22 109.7(3)
C14 C15 C22 108.6(2)
C17 C16 C15 112.8(3)
C16 C17 C18 112.5(3)
C24 C18 C23 108.9(3)
C24 C18 C17 107.9(3)
C23 C18 C17 110.3(3)
C24 C18 C19 109.8(2)
C23 C18 C19 109.4(3)
C17 C18 C19 110.5(2)
C20 C19 C14 118.7(2)
C20 C19 C18 118.2(2)
C14 C19 C18 123.0(2)
C11 C20 C19 121.9(2)
C10 N1 C11 123.6(2)

loop_
_geom_bond_atom_site_label_1
_geom_bond_atom_site_label_2
_geom_bond_distance
C1 C9 1.485(4)
C1 C8 1.548(4)
C1 C6 1.560(4)
C1 C2 1.564(4)
C2 C7 1.544(5)
C2 C3 1.558(5)
C3 C8 1.550(5)
C3 C4 1.562(4)
C4 C10 1.483(4)
C4 C5 1.563(4)
C4 C7 1.565(4)
C5 C6 1.539(5)
C5 C8 1.546(5)
C6 C7 1.534(5)
C9 O3 1.198(4)
C9 O2 1.323(4)
C10 O1 1.247(3)
C10 N1 1.341(3)
C11 C20 1.380(4)
C11 C12 1.383(4)
C11 N1 1.429(3)
C12 C13 1.379(4)
C13 C14 1.394(4)
C14 C19 1.402(4)
C14 C15 1.536(4)
C15 C21 1.523(5)
C15 C16 1.525(4)
C15 C22 1.538(5)
C16 C17 1.513(5)
C17 C18 1.534(4)
C18 C24 1.528(5)
C18 C23 1.532(5)
C18 C19 1.542(4)
C19 C20 1.393(4)
